data_2223835
loop_
_publ_author_name
'Liu, Qiao-Ru'
'Chu, Song-Mao'
'Zhao, Gan-Qing'
'Chen, Li-Hua'
'Han, Yong-Jun'

_publ_section_title
;
 Benzyl 3-(10-oxo-9,10-dihydrophenanthren-9-ylidene)dithiocarbazate
;
_journal_coeditor_code HG2573
_journal_issue 11
_journal_name_full 'Acta Crystallographica Section E'
_journal_page_first o2853
_journal_paper_doi 10.1107/S160053680904272X
_journal_volume 65
_journal_year 2009
_chemical_formula_iupac 'C22 H16 N2 O S2'
_chemical_formula_moiety 'C22 H16 N2 O S2'
_chemical_formula_sum 'C22 H16 N2 O S2'
_chemical_formula_weight 388.49
_chemical_name_systematic
;
Benzyl 3-(10-oxo-9,10-dihydrophenanthren-9-ylidene)dithiocarbazate
;
_space_group_IT_number 14
_symmetry_cell_setting monoclinic
_symmetry_space_group_name_Hall '-P 2ybc'
_symmetry_space_group_name_H-M 'P 1 21/c 1'
_atom_sites_solution_hydrogens geom
_atom_sites_solution_primary direct
_atom_sites_solution_secondary difmap
_cell_angle_alpha 90.00
_cell_angle_beta 93.610(2)
_cell_angle_gamma 90.00
_cell_formula_units_Z 4
_cell_length_a 14.4945(19)
_cell_length_b 5.6978(7)
_cell_length_c 22.816(3)
_cell_measurement_reflns_used 3545
_cell_measurement_temperature 296(2)
_cell_measurement_theta_max 27.06
_cell_measurement_theta_min 2.21
_cell_volume 1880.6(4)
_computing_cell_refinement 'SAINT (Bruker, 2008)'
_computing_data_collection 'APEX2 (Bruker, 2008)'
_computing_data_reduction 'SAINT (Bruker, 2008)'
_computing_molecular_graphics 'SHELXTL (Sheldrick, 2008)'
_computing_publication_material 'SHELXTL (Sheldrick, 2008)'
_computing_structure_refinement 'SHELXL-97 (Sheldrick, 2008)'
_computing_structure_solution 'SHELXS-97 (Sheldrick, 2008)'
_diffrn_ambient_temperature 296(2)
_diffrn_measured_fraction_theta_full 0.997
_diffrn_measurement_device_type 'Bruker APEXII CCD area-detector'
_diffrn_measurement_method 'phi and omega scans'
_diffrn_radiation_monochromator graphite
_diffrn_radiation_source 'fine-focus sealed tube'
_diffrn_radiation_type MoK\a
_diffrn_radiation_wavelength 0.71073
_diffrn_reflns_av_R_equivalents 0.0215
_diffrn_reflns_av_sigmaI/netI 0.0226
_diffrn_reflns_limit_h_max 12
_diffrn_reflns_limit_h_min -17
_diffrn_reflns_limit_k_max 6
_diffrn_reflns_limit_k_min -6
_diffrn_reflns_limit_l_max 27
_diffrn_reflns_limit_l_min -27
_diffrn_reflns_number 9220
_diffrn_reflns_theta_full 25.05
_diffrn_reflns_theta_max 25.05
_diffrn_reflns_theta_min 2.21
_exptl_absorpt_coefficient_mu 0.298
_exptl_absorpt_correction_T_max 0.9429
_exptl_absorpt_correction_T_min 0.9160
_exptl_absorpt_correction_type multi-scan
_exptl_absorpt_process_details '(SADABS; Sheldrick, 1996)'
_exptl_crystal_colour brown
_exptl_crystal_density_diffrn 1.372
_exptl_crystal_density_method 'not measured'
_exptl_crystal_description block
_exptl_crystal_F_000 808
_exptl_crystal_size_max 0.30
_exptl_crystal_size_mid 0.30
_exptl_crystal_size_min 0.20
_refine_diff_density_max 0.162
_refine_diff_density_min -0.216
_refine_ls_extinction_method none
_refine_ls_goodness_of_fit_ref 1.056
_refine_ls_hydrogen_treatment constr
_refine_ls_matrix_type full
_refine_ls_number_parameters 244
_refine_ls_number_reflns 3316
_refine_ls_number_restraints 0
_refine_ls_restrained_S_all 1.056
_refine_ls_R_factor_all 0.0474
_refine_ls_R_factor_gt 0.0359
_refine_ls_shift/su_max 0.000
_refine_ls_shift/su_mean 0.000
_refine_ls_structure_factor_coef Fsqd
_refine_ls_weighting_details 'calc w=1/[\s^2^(Fo^2^)+(0.0436P)^2^+0.4502P] where P=(Fo^2^+2Fc^2^)/3'
_refine_ls_weighting_scheme calc
_refine_ls_wR_factor_gt 0.0909
_refine_ls_wR_factor_ref 0.0984
_reflns_number_gt 2638
_reflns_number_total 3316
_reflns_threshold_expression >2sigma(I)
_cod_data_source_file hg2573.cif
_cod_data_source_block I
_cod_depositor_comments
;
The following automatic conversions were performed:
'_symmetry_cell_setting' value 'Monoclinic' changed to 'monoclinic'
according to '/home/saulius/struct/CIF-dictionaries/cif_core.dic'
dictionary named 'cif_core.dic' version 2.4.1 from 2010-06-29.

Automatic conversion script
Id: cif_fix_enum 1527 2010-12-29 10:47:43Z saulius 

The following automatic conversions were performed:

'_symmetry_cell_setting' value 'Monoclinic' changed to 'monoclinic'
according to /home/saulius/struct/CIF-dictionaries/cif_core.dic
dictionary named 'cif_core.dic' version 2.4.1 from 2010-06-29.

Automatic conversion script
Id: cif_fix_values 1715 2011-07-08 13:25:40Z adriana 
;
_cod_original_sg_symbol_H-M 'P 21/c'
_cod_database_code 2223835
_cod_database_fobs_code 2223835

loop_
_symmetry_equiv_pos_as_xyz
'x, y, z'
'-x, y+1/2, -z+1/2'
'-x, -y, -z'
'x, -y-1/2, z-1/2'

loop_
_atom_site_type_symbol
_atom_site_label
_atom_site_fract_x
_atom_site_fract_y
_atom_site_fract_z
_atom_site_U_iso_or_equiv
_atom_site_adp_type
_atom_site_calc_flag
_atom_site_refinement_flags
_atom_site_occupancy
_atom_site_disorder_assembly
_atom_site_disorder_group
C C1 0.12004(12) 0.9543(3) 0.10487(7) 0.0410(4) Uani d . 1 . .
C C2 0.07744(12) 0.7660(3) 0.13826(7) 0.0404(4) Uani d . 1 . .
C C3 0.13280(14) 0.6058(3) 0.17087(8) 0.0505(5) Uani d . 1 . .
H H3 0.1968 0.6203 0.1718 0.061 Uiso calc R 1 . .
C C4 0.09428(15) 0.4277(3) 0.20145(8) 0.0570(5) Uani d . 1 . .
H H4 0.1320 0.3226 0.2230 0.068 Uiso calc R 1 . .
C C5 -0.00057(15) 0.4045(3) 0.20025(8) 0.0551(5) Uani d . 1 . .
H H5 -0.0269 0.2837 0.2209 0.066 Uiso calc R 1 . .
C C6 -0.05593(14) 0.5600(3) 0.16850(7) 0.0496(5) Uani d . 1 . .
H H6 -0.1198 0.5422 0.1679 0.060 Uiso calc R 1 . .
C C7 -0.01904(12) 0.7447(3) 0.13706(7) 0.0413(4) Uani d . 1 . .
C C8 -0.07862(12) 0.9126(3) 0.10288(7) 0.0428(4) Uani d . 1 . .
C C9 -0.17451(14) 0.8986(4) 0.10096(9) 0.0601(5) Uani d . 1 . .
H H9 -0.2023 0.7801 0.1217 0.072 Uiso calc R 1 . .
C C10 -0.22943(14) 1.0568(4) 0.06899(10) 0.0663(6) Uani d . 1 . .
H H10 -0.2934 1.0431 0.0684 0.080 Uiso calc R 1 . .
C C11 -0.19058(14) 1.2346(4) 0.03787(9) 0.0594(5) Uani d . 1 . .
H H11 -0.2279 1.3411 0.0165 0.071 Uiso calc R 1 . .
C C12 -0.09620(13) 1.2524(3) 0.03891(8) 0.0496(5) Uani d . 1 . .
H H12 -0.0693 1.3716 0.0179 0.059 Uiso calc R 1 . .
C C13 -0.04017(12) 1.0942(3) 0.07096(7) 0.0407(4) Uani d . 1 . .
C C14 0.06035(12) 1.1237(3) 0.07105(7) 0.0427(4) Uani d . 1 . .
C C15 0.34732(13) 1.1176(4) 0.07602(8) 0.0513(5) Uani d . 1 . .
C C16 0.51902(14) 0.9484(5) 0.11012(11) 0.0836(8) Uani d . 1 . .
H H16A 0.5363 0.9037 0.0713 0.100 Uiso calc R 1 . .
H H16B 0.5310 1.1148 0.1154 0.100 Uiso calc R 1 . .
C C17 0.57478(13) 0.8104(4) 0.15607(10) 0.0635(6) Uani d . 1 . .
C C18 0.61629(15) 0.6028(5) 0.14199(11) 0.0716(6) Uani d . 1 . .
H H18 0.6081 0.5433 0.1041 0.086 Uiso calc R 1 . .
C C19 0.67014(17) 0.4821(5) 0.18405(14) 0.0816(7) Uani d . 1 . .
H H19 0.6984 0.3422 0.1743 0.098 Uiso calc R 1 . .
C C20 0.68202(17) 0.5671(6) 0.23965(13) 0.0863(8) Uani d . 1 . .
H H20 0.7184 0.4851 0.2677 0.104 Uiso calc R 1 . .
C C21 0.64071(19) 0.7725(6) 0.25452(12) 0.0867(8) Uani d . 1 . .
H H21 0.6489 0.8302 0.2926 0.104 Uiso calc R 1 . .
C C22 0.58678(16) 0.8938(5) 0.21272(12) 0.0777(7) Uani d . 1 . .
H H22 0.5583 1.0329 0.2229 0.093 Uiso calc R 1 . .
N N1 0.20996(10) 0.9575(3) 0.10711(6) 0.0466(4) Uani d . 1 . .
N N2 0.25374(10) 1.1215(3) 0.07714(7) 0.0524(4) Uani d . 1 . .
H H2 0.2225 1.2296 0.0586 0.063 Uiso calc R 1 . .
O O1 0.09460(9) 1.2850(2) 0.04354(6) 0.0577(4) Uani d . 1 . .
S S1 0.39768(3) 0.88888(10) 0.11712(2) 0.06204(18) Uani d . 1 . .
S S2 0.39996(4) 1.31825(12) 0.03859(3) 0.0741(2) Uani d . 1 . .

loop_
_atom_site_aniso_label
_atom_site_aniso_U_11
_atom_site_aniso_U_22
_atom_site_aniso_U_33
_atom_site_aniso_U_12
_atom_site_aniso_U_13
_atom_site_aniso_U_23
C1 0.0420(10) 0.0423(10) 0.0385(9) -0.0001(8) 0.0004(7) -0.0020(7)
C2 0.0478(10) 0.0376(10) 0.0356(8) 0.0010(8) 0.0018(7) -0.0025(7)
C3 0.0527(11) 0.0492(11) 0.0495(10) 0.0071(9) 0.0025(8) 0.0036(9)
C4 0.0754(15) 0.0458(12) 0.0496(11) 0.0112(10) 0.0018(10) 0.0057(9)
C5 0.0771(15) 0.0438(11) 0.0445(10) -0.0062(10) 0.0052(10) 0.0042(8)
C6 0.0570(11) 0.0479(11) 0.0439(10) -0.0082(9) 0.0034(8) -0.0003(8)
C7 0.0492(11) 0.0387(10) 0.0360(8) -0.0024(8) 0.0016(7) -0.0041(7)
C8 0.0434(10) 0.0463(11) 0.0386(9) -0.0028(8) 0.0016(7) -0.0045(8)
C9 0.0489(12) 0.0670(14) 0.0646(12) -0.0066(10) 0.0040(10) 0.0138(11)
C10 0.0422(11) 0.0809(16) 0.0754(14) 0.0002(11) 0.0008(10) 0.0102(12)
C11 0.0511(12) 0.0635(13) 0.0625(12) 0.0100(10) -0.0056(9) 0.0059(10)
C12 0.0516(11) 0.0474(11) 0.0491(10) 0.0019(9) -0.0015(8) 0.0040(9)
C13 0.0439(10) 0.0404(10) 0.0374(9) -0.0004(8) -0.0002(7) -0.0031(7)
C14 0.0489(10) 0.0405(10) 0.0384(9) -0.0010(8) 0.0000(7) 0.0014(8)
C15 0.0449(11) 0.0611(12) 0.0479(10) -0.0051(9) 0.0027(8) 0.0007(9)
C16 0.0429(12) 0.112(2) 0.0963(17) 0.0000(13) 0.0097(12) 0.0408(16)
C17 0.0373(11) 0.0768(16) 0.0769(15) -0.0056(11) 0.0074(10) 0.0214(12)
C18 0.0517(13) 0.0797(17) 0.0837(16) -0.0092(12) 0.0081(11) 0.0086(13)
C19 0.0622(15) 0.0702(16) 0.114(2) 0.0016(13) 0.0165(15) 0.0235(16)
C20 0.0586(15) 0.099(2) 0.100(2) -0.0074(15) -0.0065(14) 0.0410(18)
C21 0.0824(18) 0.098(2) 0.0784(17) -0.0195(17) -0.0051(14) 0.0110(16)
C22 0.0680(16) 0.0705(16) 0.0959(19) -0.0032(13) 0.0151(14) 0.0108(14)
N1 0.0442(9) 0.0510(9) 0.0446(8) -0.0017(7) 0.0026(7) 0.0025(7)
N2 0.0441(9) 0.0563(10) 0.0567(9) -0.0018(8) 0.0021(7) 0.0118(8)
O1 0.0509(8) 0.0552(8) 0.0664(8) -0.0035(7) 0.0000(6) 0.0211(7)
S1 0.0432(3) 0.0684(4) 0.0752(4) 0.0020(3) 0.0088(2) 0.0171(3)
S2 0.0586(4) 0.0827(4) 0.0809(4) -0.0146(3) 0.0027(3) 0.0257(3)

loop_
_atom_type_symbol
_atom_type_description
_atom_type_scat_dispersion_real
_atom_type_scat_dispersion_imag
_atom_type_scat_source
C C 0.0033 0.0016 'International Tables Vol C Tables 4.2.6.8 and 6.1.1.4'
H H 0.0000 0.0000 'International Tables Vol C Tables 4.2.6.8 and 6.1.1.4'
N N 0.0061 0.0033 'International Tables Vol C Tables 4.2.6.8 and 6.1.1.4'
S S 0.1246 0.1234 'International Tables Vol C Tables 4.2.6.8 and 6.1.1.4'
O O 0.0106 0.0060 'International Tables Vol C Tables 4.2.6.8 and 6.1.1.4'

loop_
_diffrn_measured_fraction_theta_max
0.997

loop_
_geom_angle_atom_site_label_1
_geom_angle_atom_site_label_2
_geom_angle_atom_site_label_3
_geom_angle_site_symmetry_1
_geom_angle_site_symmetry_3
_geom_angle
_geom_angle_publ_flag
N1 C1 C2 . . 116.18(15) ?
N1 C1 C14 . . 124.21(16) ?
C2 C1 C14 . . 119.60(15) ?
C3 C2 C7 . . 119.49(16) ?
C3 C2 C1 . . 120.34(16) ?
C7 C2 C1 . . 120.17(15) ?
C4 C3 C2 . . 121.05(18) ?
C4 C3 H3 . . 119.5 ?
C2 C3 H3 . . 119.5 ?
C3 C4 C5 . . 119.87(18) ?
C3 C4 H4 . . 120.1 ?
C5 C4 H4 . . 120.1 ?
C6 C5 C4 . . 119.87(18) ?
C6 C5 H5 . . 120.1 ?
C4 C5 H5 . . 120.1 ?
C5 C6 C7 . . 121.82(18) ?
C5 C6 H6 . . 119.1 ?
C7 C6 H6 . . 119.1 ?
C6 C7 C2 . . 117.90(16) ?
C6 C7 C8 . . 121.88(16) ?
C2 C7 C8 . . 120.22(15) ?
C9 C8 C13 . . 117.11(17) ?
C9 C8 C7 . . 121.96(17) ?
C13 C8 C7 . . 120.92(15) ?
C10 C9 C8 . . 121.44(19) ?
C10 C9 H9 . . 119.3 ?
C8 C9 H9 . . 119.3 ?
C11 C10 C9 . . 120.78(19) ?
C11 C10 H10 . . 119.6 ?
C9 C10 H10 . . 119.6 ?
C12 C11 C10 . . 119.03(19) ?
C12 C11 H11 . . 120.5 ?
C10 C11 H11 . . 120.5 ?
C11 C12 C13 . . 120.71(18) ?
C11 C12 H12 . . 119.6 ?
C13 C12 H12 . . 119.6 ?
C12 C13 C8 . . 120.93(16) ?
C12 C13 C14 . . 118.28(16) ?
C8 C13 C14 . . 120.78(15) ?
O1 C14 C13 . . 121.05(16) ?
O1 C14 C1 . . 120.66(16) ?
C13 C14 C1 . . 118.29(15) ?
N2 C15 S2 . . 119.68(15) ?
N2 C15 S1 . . 112.82(14) ?
S2 C15 S1 . . 127.49(12) ?
C17 C16 S1 . . 108.87(15) ?
C17 C16 H16A . . 109.9 ?
S1 C16 H16A . . 109.9 ?
C17 C16 H16B . . 109.9 ?
S1 C16 H16B . . 109.9 ?
H16A C16 H16B . . 108.3 ?
C18 C17 C22 . . 119.0(2) ?
C18 C17 C16 . . 120.7(2) ?
C22 C17 C16 . . 120.3(2) ?
C17 C18 C19 . . 120.2(2) ?
C17 C18 H18 . . 119.9 ?
C19 C18 H18 . . 119.9 ?
C20 C19 C18 . . 120.3(3) ?
C20 C19 H19 . . 119.9 ?
C18 C19 H19 . . 119.9 ?
C19 C20 C21 . . 120.3(3) ?
C19 C20 H20 . . 119.8 ?
C21 C20 H20 . . 119.8 ?
C20 C21 C22 . . 119.7(3) ?
C20 C21 H21 . . 120.2 ?
C22 C21 H21 . . 120.2 ?
C17 C22 C21 . . 120.5(3) ?
C17 C22 H22 . . 119.7 ?
C21 C22 H22 . . 119.7 ?
C1 N1 N2 . . 119.66(15) ?
N1 N2 C15 . . 120.22(16) ?
N1 N2 H2 . . 119.9 ?
C15 N2 H2 . . 119.9 ?
C15 S1 C16 . . 100.92(10) ?

loop_
_geom_bond_atom_site_label_1
_geom_bond_atom_site_label_2
_geom_bond_site_symmetry_2
_geom_bond_distance
_geom_bond_publ_flag
C1 N1 . 1.301(2) ?
C1 C2 . 1.474(2) ?
C1 C14 . 1.480(2) ?
C2 C3 . 1.398(2) ?
C2 C7 . 1.402(2) ?
C3 C4 . 1.370(3) ?
C3 H3 . 0.9300 ?
C4 C5 . 1.380(3) ?
C4 H4 . 0.9300 ?
C5 C6 . 1.371(3) ?
C5 H5 . 0.9300 ?
C6 C7 . 1.399(2) ?
C6 H6 . 0.9300 ?
C7 C8 . 1.478(2) ?
C8 C9 . 1.390(3) ?
C8 C13 . 1.401(2) ?
C9 C10 . 1.380(3) ?
C9 H9 . 0.9300 ?
C10 C11 . 1.378(3) ?
C10 H10 . 0.9300 ?
C11 C12 . 1.371(3) ?
C11 H11 . 0.9300 ?
C12 C13 . 1.390(2) ?
C12 H12 . 0.9300 ?
C13 C14 . 1.467(2) ?
C14 O1 . 1.235(2) ?
C15 N2 . 1.358(2) ?
C15 S2 . 1.6432(19) ?
C15 S1 . 1.739(2) ?
C16 C17 . 1.505(3) ?
C16 S1 . 1.808(2) ?
C16 H16A . 0.9700 ?
C16 H16B . 0.9700 ?
C17 C18 . 1.374(3) ?
C17 C22 . 1.378(3) ?
C18 C19 . 1.382(3) ?
C18 H18 . 0.9300 ?
C19 C20 . 1.359(4) ?
C19 H19 . 0.9300 ?
C20 C21 . 1.367(4) ?
C20 H20 . 0.9300 ?
C21 C22 . 1.380(3) ?
C21 H21 . 0.9300 ?
C22 H22 . 0.9300 ?
N1 N2 . 1.341(2) ?
N2 H2 . 0.8600 ?

loop_
_geom_hbond_atom_site_label_D
_geom_hbond_atom_site_label_H
_geom_hbond_atom_site_label_A
_geom_hbond_site_symmetry_A
_geom_hbond_distance_DH
_geom_hbond_distance_HA
_geom_hbond_distance_DA
_geom_hbond_angle_DHA
_geom_hbond_publ_flag
N2 H2 O1 . 0.86 1.89 2.560(2) 134 yes
C12 H12 O1 3_585 0.93 2.42 3.239(2) 147 yes
C5 H5 Cg1 2_545 0.93 2.76 3.559(2) 144 yes

loop_
_cod_related_entry_id
_cod_related_entry_database
_cod_related_entry_code
1 ChemSpider 24743590
